data_2206950
loop_
_publ_author_name
'Mart\'inez-Alanis, Paulina R.'
'Toscano, Rub\'en A.'
'Castillo, Ivan'

_publ_section_title
;
 Hexakis(dimethyl sufoxide-\k<i>O</i>)iron(III) tribromide
;
_journal_coeditor_code FL6188
_journal_issue 10
_journal_name_full 'Acta Crystallographica Section E'
_journal_page_first m2179
_journal_page_last m2180
_journal_paper_doi 10.1107/S1600536805030886
_journal_volume 61
_journal_year 2005
_chemical_formula_iupac '[Fe (C2 H6 O1 S1)6], 3Br -'
_chemical_formula_moiety 'C12 H36 Fe O6 S6 3+, 3Br -'
_chemical_formula_sum 'C12 H36 Br3 Fe O6 S6'
_chemical_formula_weight 764.35
_chemical_melting_point .436E-305
_chemical_name_systematic
;
Hexakis(dimethyl sufoxide-\kO)iron(III) tribromide
;
_space_group_IT_number 148
_symmetry_cell_setting hexagonal
_symmetry_space_group_name_Hall '-R 3'
_symmetry_space_group_name_H-M 'R -3 :H'
_atom_sites_solution_hydrogens geom
_atom_sites_solution_primary direct
_atom_sites_solution_secondary difmap
_cell_angle_alpha 90.00
_cell_angle_beta 90.00
_cell_angle_gamma 120.00
_cell_formula_units_Z 3
_cell_length_a 10.7528(7)
_cell_length_b 10.7528(7)
_cell_length_c 22.281(3)
_cell_measurement_reflns_used 2896
_cell_measurement_temperature 294(2)
_cell_measurement_theta_max 24.89
_cell_measurement_theta_min 2.37
_cell_volume 2231.0(4)
_computing_cell_refinement SMART
_computing_data_collection 'SMART (Bruker, 1999)'
_computing_data_reduction 'SAINT (Bruker, 1999)'
_computing_molecular_graphics SHELXTL
_computing_publication_material SHELXTL
_computing_structure_refinement SHELXTL
_computing_structure_solution 'SHELXTL (Bruker, 1999)'
_diffrn_ambient_temperature 294(2)
_diffrn_detector_area_resol_mean 0.661
_diffrn_measured_fraction_theta_full 1.000
_diffrn_measured_fraction_theta_max 1.000
_diffrn_measurement_device_type 'Bruker SMART APEX CCD'
_diffrn_measurement_method \w
_diffrn_radiation_monochromator graphite
_diffrn_radiation_source 'fine-focus sealed tube'
_diffrn_radiation_type MoK\a
_diffrn_radiation_wavelength 0.71073
_diffrn_reflns_av_R_equivalents 0.0441
_diffrn_reflns_av_sigmaI/netI 0.0248
_diffrn_reflns_limit_h_max 12
_diffrn_reflns_limit_h_min -12
_diffrn_reflns_limit_k_max 12
_diffrn_reflns_limit_k_min -12
_diffrn_reflns_limit_l_max 26
_diffrn_reflns_limit_l_min -26
_diffrn_reflns_number 6099
_diffrn_reflns_theta_full 24.95
_diffrn_reflns_theta_max 24.95
_diffrn_reflns_theta_min 2.37
_diffrn_standards_decay_% 0
_exptl_absorpt_coefficient_mu 4.980
_exptl_absorpt_correction_T_max 0.4138
_exptl_absorpt_correction_T_min 0.3390
_exptl_absorpt_correction_type analytical
_exptl_absorpt_process_details '(Bruker, 1999)'
_exptl_crystal_colour yellow
_exptl_crystal_density_diffrn 1.707
_exptl_crystal_density_method 'not measured'
_exptl_crystal_description prism
_exptl_crystal_F_000 1149
_exptl_crystal_size_max 0.248
_exptl_crystal_size_mid 0.248
_exptl_crystal_size_min 0.218
_refine_diff_density_max 0.270
_refine_diff_density_min -0.170
_refine_ls_extinction_method none
_refine_ls_goodness_of_fit_ref 0.993
_refine_ls_hydrogen_treatment constr
_refine_ls_matrix_type full
_refine_ls_number_parameters 46
_refine_ls_number_reflns 879
_refine_ls_number_restraints 0
_refine_ls_restrained_S_all 0.993
_refine_ls_R_factor_all 0.0333
_refine_ls_R_factor_gt 0.0260
_refine_ls_shift/su_max 0.000
_refine_ls_shift/su_mean 0.000
_refine_ls_structure_factor_coef Fsqd
_refine_ls_weighting_details 'calc w = 1/[\s^2^(Fo^2^)+(0.037P)^2^] where P = (Fo^2^+2Fc^2^)/3'
_refine_ls_weighting_scheme calc
_refine_ls_wR_factor_gt 0.0649
_refine_ls_wR_factor_ref 0.0668
_reflns_number_gt 702
_reflns_number_total 879
_reflns_threshold_expression I>2\s(I)
_cod_data_source_file fl6188.cif
_cod_data_source_block I
_cod_original_sg_symbol_H-M 'R -3'
_cod_database_code 2206950
_cod_database_fobs_code 2206950

loop_
_symmetry_equiv_pos_as_xyz
'x, y, z'
'-y, x-y, z'
'-x+y, -x, z'
'x+2/3, y+1/3, z+1/3'
'-y+2/3, x-y+1/3, z+1/3'
'-x+y+2/3, -x+1/3, z+1/3'
'x+1/3, y+2/3, z+2/3'
'-y+1/3, x-y+2/3, z+2/3'
'-x+y+1/3, -x+2/3, z+2/3'
'-x, -y, -z'
'y, -x+y, -z'
'x-y, x, -z'
'-x+2/3, -y+1/3, -z+1/3'
'y+2/3, -x+y+1/3, -z+1/3'
'x-y+2/3, x+1/3, -z+1/3'
'-x+1/3, -y+2/3, -z+2/3'
'y+1/3, -x+y+2/3, -z+2/3'
'x-y+1/3, x+2/3, -z+2/3'

loop_
_atom_site_label
_atom_site_fract_x
_atom_site_fract_y
_atom_site_fract_z
_atom_site_U_iso_or_equiv
_atom_site_adp_type
_atom_site_calc_flag
_atom_site_refinement_flags
_atom_site_occupancy
_atom_site_type_symbol
Fe1 0.0000 0.0000 0.0000 0.0359(2) Uani d S 1 Fe
Br1 0.6667 0.3333 0.08538(2) 0.0555(2) Uani d S 1 Br
Br2 0.3333 0.6667 0.1667 0.0602(2) Uani d S 1 Br
S1 0.09044(7) 0.27880(7) 0.07645(3) 0.0424(2) Uani d . 1 S
O1 -0.03054(17) 0.13696(17) 0.04998(8) 0.0442(5) Uani d . 1 O
C1 0.0776(3) 0.4140(3) 0.03621(15) 0.0670(9) Uani d . 1 C
H1A 0.0999 0.4106 -0.0053 0.100 Uiso calc R 1 H
H1B 0.1442 0.5064 0.0526 0.100 Uiso calc R 1 H
H1C -0.0183 0.3981 0.0395 0.100 Uiso calc R 1 H
C2 0.0183(3) 0.2927(3) 0.14567(13) 0.0537(8) Uani d . 1 C
H2A -0.0725 0.2871 0.1389 0.081 Uiso calc R 1 H
H2B 0.0831 0.3830 0.1642 0.081 Uiso calc R 1 H
H2C 0.0050 0.2157 0.1716 0.081 Uiso calc R 1 H

loop_
_atom_site_aniso_label
_atom_site_aniso_U_11
_atom_site_aniso_U_22
_atom_site_aniso_U_33
_atom_site_aniso_U_12
_atom_site_aniso_U_13
_atom_site_aniso_U_23
Fe1 0.0296(3) 0.0296(3) 0.0486(6) 0.01479(15) 0.000 0.000
Br1 0.0544(2) 0.0544(2) 0.0578(4) 0.02718(12) 0.000 0.000
Br2 0.0434(3) 0.0434(3) 0.0939(6) 0.02170(14) 0.000 0.000
S1 0.0347(4) 0.0340(4) 0.0566(5) 0.0158(3) 0.0003(3) -0.0014(3)
O1 0.0362(10) 0.0357(10) 0.0610(12) 0.0182(8) -0.0007(9) -0.0091(8)
C1 0.082(2) 0.0425(17) 0.070(2) 0.0265(17) 0.0023(18) 0.0111(15)
C2 0.0553(17) 0.0438(16) 0.0513(17) 0.0168(14) 0.0026(14) -0.0032(13)

loop_
_atom_type_symbol
_atom_type_description
_atom_type_scat_dispersion_real
_atom_type_scat_dispersion_imag
_atom_type_scat_source
C C 0.0033 0.0016 'International Tables Vol C Tables 4.2.6.8 and 6.1.1.4'
H H 0.0000 0.0000 'International Tables Vol C Tables 4.2.6.8 and 6.1.1.4'
O O 0.0106 0.0060 'International Tables Vol C Tables 4.2.6.8 and 6.1.1.4'
S S 0.1246 0.1234 'International Tables Vol C Tables 4.2.6.8 and 6.1.1.4'
Fe Fe 0.3463 0.8444 'International Tables Vol C Tables 4.2.6.8 and 6.1.1.4'
Br Br -0.2901 2.4595 'International Tables Vol C Tables 4.2.6.8 and 6.1.1.4'

loop_
_geom_angle_atom_site_label_1
_geom_angle_atom_site_label_2
_geom_angle_atom_site_label_3
_geom_angle_site_symmetry_1
_geom_angle_site_symmetry_3
_geom_angle
O1 Fe1 O1 3 12 180.00(12)
O1 Fe1 O1 3 10 87.99(7)
O1 Fe1 O1 12 10 92.01(7)
O1 Fe1 O1 10 . 180.00(11)
O1 S1 C2 . . 103.21(11)
O1 S1 C1 . . 104.15(13)
C2 S1 C1 . . 98.90(15)
S1 O1 Fe1 . . 124.95(9)
S1 C1 H1A . . 109.5
S1 C1 H1B . . 109.5
H1A C1 H1B . . 109.5
S1 C1 H1C . . 109.5
H1A C1 H1C . . 109.5
H1B C1 H1C . . 109.5
S1 C2 H2A . . 109.5
S1 C2 H2B . . 109.5
H2A C2 H2B . . 109.5
S1 C2 H2C . . 109.5
H2A C2 H2C . . 109.5
H2B C2 H2C . . 109.5

loop_
_geom_bond_atom_site_label_1
_geom_bond_atom_site_label_2
_geom_bond_site_symmetry_2
_geom_bond_distance
Fe1 O1 3 2.0000(16)
S1 O1 . 1.5434(17)
S1 C2 . 1.766(3)
S1 C1 . 1.771(3)
O1 O1 11 2.778(3)
O1 O1 2 2.878(3)
C1 H1A . 0.9600
C1 H1B . 0.9600
C1 H1C . 0.9600
C2 H2A . 0.9600
C2 H2B . 0.9600
C2 H2C . 0.9600
